data_4331390
loop_
_publ_author_name
'Kanatzidis, M.G.'
'Wachhold, M.'

_publ_section_title
;
 Cs3 Ag As4 Se8 and Cs Ag As2 Se4 : selenoarsenates with infinite (1
 infty)(As Se2)(-) chains in different Ag(+) coordination environments
;
_journal_name_full 'Inorganic Chemistry'
_journal_page_first 2337
_journal_page_last 2343
_journal_paper_doi 10.1021/ic000027j
_journal_volume 39
_journal_year 2000
_chemical_formula_sum 'Ag As4 Cs3 Se8'
_chemical_name_systematic 'Cs3 (Ag As4 Se8)'
_space_group_IT_number 15
_symmetry_space_group_name_Hall '-C 2yc'
_symmetry_space_group_name_H-M 'C 1 2/c 1'
_cell_angle_alpha 90
_cell_angle_beta 116.272
_cell_angle_gamma 90
_cell_formula_units_Z 8
_cell_length_a 25.212
_cell_length_b 8.0748
_cell_length_c 22.803
_cell_volume 4162.743
_citation_journal_id_ASTM INOCAJ
_cod_data_source_file silver1-2_45.cif
_cod_data_source_block Ag1As4Cs3Se8
_cod_original_formula_sum 'Ag1 As4 Cs3 Se8'
_cod_database_code 4331390

loop_
_symmetry_equiv_pos_as_xyz
x,y,z
-x,y,-z+1/2
-x,-y,-z
x,-y,z-1/2
x+1/2,y+1/2,z
-x+1/2,y+1/2,-z+1/2
-x+1/2,-y+1/2,-z
x+1/2,-y+1/2,z-1/2

loop_
_atom_site_label
_atom_site_type_symbol
_atom_site_fract_x
_atom_site_fract_y
_atom_site_fract_z
_atom_site_occupancy
_atom_site_U_iso_or_equiv
Ag1 Ag+1 0.2431 0.6493 0.4115 1 0.0
Se5 Se-2 0.1083 0.0296 0.3929 1 0.0
Cs3 Cs+1 0.4284 0.1882 0.497 1 0.0
Se7 Se-2 0.1481 0.2589 0.2829 1 0.0
Se1 Se-2 0.0556 0.0311 0.1299 1 0.0
Se3 Se-2 0.077 0.218 0.0014 1 0.0
Se6 Se-2 0.256 -0.0398 0.3827 1 0.0
Cs4 Cs+1 0 0.7378 0.25 1 0.0
As3 As+3 0.1548 0.7994 0.4673 1 0.0
Cs2 Cs+1 0.1952 0.6425 0.233 1 0.0
As4 As+3 0.0459 0.2489 0.1989 1 0.0
Se8 Se-2 0.0458 0.4904 0.1446 1 0.0
As1 As+3 0.1352 0.1688 0.1179 1 0.0
As2 As+3 0.1535 -0.02 0.3198 1 0.0
Se4 Se-2 0.1389 0.5717 0.3986 1 0.0
Cs1 Cs+1 0.25 0.25 0.5 1 0.0
Se2 Se-2 0.3066 0.441 0.3818 1 0.0
